data_8106426
loop_
_publ_author_name
'Qiu, Rui-Xia'
'Li, Guo-Qiang'
'Chen, Hong-Ji'
'Wang, Lin'
'Wang, Chun-Hua'

_publ_section_title
;
 Crystal structure of methyl
 2b-ethyl-1a,2a,2b,2b1,3,5,10,11-octahydro-1H-oxireno[2&#x2032;,3&#x2032;:6,7]indolizino[8,1-cd]carbazole-4-carboxylate,
 C21H24N2O3
;
_journal_issue 1
_journal_name_full 'Zeitschrift f\"ur Kristallographie - New Crystal Structures'
_journal_page_first 43
_journal_page_last 45
_journal_paper_doi 10.1515/ncrs-2016-0129
_journal_volume 232
_journal_year 2017
_chemical_absolute_configuration unk
_chemical_formula_moiety 'C21 H24 N2 O3'
_chemical_formula_sum 'C21 H24 N2 O3'
_chemical_formula_weight 352.42
_chemical_name_systematic orthorhombic
_space_group_crystal_system orthorhombic
_space_group_IT_number 19
_space_group_name_Hall 'P 2ac 2ab'
_space_group_name_H-M_alt 'P 21 21 21'
_atom_sites_solution_hydrogens geom
_atom_sites_solution_primary direct
_cell_angle_alpha 90
_cell_angle_beta 90
_cell_angle_gamma 90
_cell_formula_units_Z 4
_cell_length_a 9.7186(12)
_cell_length_b 13.4479(16)
_cell_length_c 13.6679(17)
_cell_measurement_reflns_used 6410
_cell_measurement_temperature 173.15
_cell_measurement_theta_max 27.003
_cell_measurement_theta_min 2.586
_cell_volume 1786.3(4)
_computing_cell_refinement 'SAINT v6.45A [7]'
_computing_data_reduction 'SAINT v6.45A [7]'
_computing_molecular_graphics 'Olex2 [9]'
_computing_publication_material 'Olex2 [9]'
_computing_structure_refinement 'ShelXL [8]'
_computing_structure_solution 'XS [8]'
_diffrn_ambient_temperature 173.15
_diffrn_measured_fraction_theta_full 1.000
_diffrn_measured_fraction_theta_max 0.999
_diffrn_measurement_device_type 'BRUKER SMART CCD 1000'
_diffrn_measurement_method '\w scans'
_diffrn_radiation_type MoK\a
_diffrn_radiation_wavelength 0.71073
_diffrn_reflns_av_R_equivalents 0.0181
_diffrn_reflns_av_unetI/netI 0.0220
_diffrn_reflns_Laue_measured_fraction_full 1.000
_diffrn_reflns_Laue_measured_fraction_max 0.999
_diffrn_reflns_limit_h_max 12
_diffrn_reflns_limit_h_min -10
_diffrn_reflns_limit_k_max 17
_diffrn_reflns_limit_k_min -16
_diffrn_reflns_limit_l_max 17
_diffrn_reflns_limit_l_min -16
_diffrn_reflns_number 10249
_diffrn_reflns_point_group_measured_fraction_full 1.000
_diffrn_reflns_point_group_measured_fraction_max 0.995
_diffrn_reflns_theta_full 25.242
_diffrn_reflns_theta_max 27.076
_diffrn_reflns_theta_min 2.125
_diffrn_source 'fine-focus sealed tube'
_diffrn_source_current 40.0
_diffrn_source_power 1.6
_diffrn_source_voltage 40.0
_exptl_absorpt_coefficient_mu 0.088
_exptl_absorpt_correction_T_max 1
_exptl_absorpt_correction_T_min 0.925072
_exptl_absorpt_correction_type multi-scan
_exptl_absorpt_process_details
;
SADABS v.2.10 (Bruker,2003) was used for absorption correction.
R(int) was 0.0503 before and 0.0246 after correction.
The Ratio of minimum to maximum transmission is 0.9251.
The \l/2 correction factor is 0.0015.
;
_exptl_crystal_colour 'clear light colourless'
_exptl_crystal_colour_lustre clear
_exptl_crystal_colour_modifier light
_exptl_crystal_colour_primary colourless
_exptl_crystal_density_diffrn 1.310
_exptl_crystal_description needle
_exptl_crystal_F_000 752
_exptl_crystal_size_max 0.46
_exptl_crystal_size_mid 0.43
_exptl_crystal_size_min 0.42
_refine_diff_density_max 0.322
_refine_diff_density_min -0.241
_refine_diff_density_rms 0.036
_refine_ls_abs_structure_details
;
 Flack x determined using 1430 quotients [(I+)-(I-)]/[(I+)+(I-)]
 (Parsons, Flack and Wagner, Acta Cryst. B69 (2013) 249-259).
;
_refine_ls_abs_structure_Flack -0.2(3)
_refine_ls_extinction_coef .
_refine_ls_extinction_method none
_refine_ls_goodness_of_fit_ref 1.044
_refine_ls_hydrogen_treatment constr
_refine_ls_matrix_type full
_refine_ls_number_parameters 237
_refine_ls_number_reflns 3922
_refine_ls_number_restraints 0
_refine_ls_restrained_S_all 1.044
_refine_ls_R_factor_all 0.0393
_refine_ls_R_factor_gt 0.0346
_refine_ls_shift/su_max 0.000
_refine_ls_shift/su_mean 0.000
_refine_ls_structure_factor_coef Fsqd
_refine_ls_weighting_details 'w=1/[\s^2^(Fo^2^)+(0.0557P)^2^+0.2774P] where P=(Fo^2^+2Fc^2^)/3'
_refine_ls_weighting_scheme calc
_refine_ls_wR_factor_gt 0.0895
_refine_ls_wR_factor_ref 0.0938
_reflns_Friedel_coverage 0.747
_reflns_Friedel_fraction_full 0.999
_reflns_Friedel_fraction_max 0.991
_reflns_number_gt 3592
_reflns_number_total 3922
_reflns_threshold_expression 'I > 2\s(I)'
_cod_data_source_file suppl_ncrs-2016-0129_suppl.cif
_cod_data_source_block exp_266_109
_cod_database_code 8106426
_shelx_estimated_absorpt_t_max 0.964
_shelx_estimated_absorpt_t_min 0.961
_olex2_refinement_description
;
1. Fixed Uiso
 At 1.2 times of:
  All C(H) groups, All C(H,H) groups, All N(H) groups
 At 1.5 times of:
  All C(H,H,H) groups
2.a Ternary CH refined with riding coordinates:
 C12(H12), C16(H16), C17(H17)
2.b Secondary CH2 refined with riding coordinates:
 C10(H10A,H10B), C13(H13A,H13B), C14(H14A,H14B), C15(H15A,H15B), C18(H18A,H18B)
2.c Aromatic/amide H refined with riding coordinates:
 C2(H2), C3(H3), C4(H4), C5(H5), N1(H1)
2.d Idealised Me refined as rotating group:
 C19(H19A,H19B,H19C), C21(H21A,H21B,H21C)
;
_shelx_shelxl_version_number 2014/7
_olex2_submission_special_instructions 'No special instructions were received'

loop_
_space_group_symop_id
_space_group_symop_operation_xyz
1 'x, y, z'
2 '-x+1/2, -y, z+1/2'
3 'x+1/2, -y+1/2, -z'
4 '-x, y+1/2, -z+1/2'

loop_
_atom_site_label
_atom_site_type_symbol
_atom_site_fract_x
_atom_site_fract_y
_atom_site_fract_z
_atom_site_U_iso_or_equiv
_atom_site_adp_type
_atom_site_occupancy
_atom_site_site_symmetry_order
_atom_site_calc_flag
_atom_site_refinement_flags_posn
_atom_site_refinement_flags_adp
_atom_site_refinement_flags_occupancy
_atom_site_disorder_assembly
_atom_site_disorder_group
C1 C 0.4940(2) 0.29914(15) 0.25706(15) 0.0277(4) Uani 1 1 d . . . . .
C2 C 0.6346(2) 0.31259(18) 0.26874(16) 0.0335(5) Uani 1 1 d . . . . .
H2 H 0.6808 0.3674 0.2397 0.040 Uiso 1 1 calc R . . . .
C3 C 0.7059(2) 0.24262(19) 0.32472(16) 0.0358(5) Uani 1 1 d . . . . .
H3 H 0.8025 0.2493 0.3330 0.043 Uiso 1 1 calc R . . . .
C4 C 0.6380(2) 0.16362(17) 0.36840(16) 0.0342(5) Uani 1 1 d . . . . .
H4 H 0.6885 0.1164 0.4055 0.041 Uiso 1 1 calc R . . . .
C5 C 0.4958(2) 0.15295(15) 0.35829(15) 0.0293(4) Uani 1 1 d . . . . .
H5 H 0.4491 0.0996 0.3895 0.035 Uiso 1 1 calc R . . . .
C6 C 0.4241(2) 0.22061(14) 0.30251(14) 0.0255(4) Uani 1 1 d . . . . .
C7 C 0.27161(19) 0.23440(14) 0.28302(14) 0.0234(4) Uani 1 1 d . . . . .
C8 C 0.2756(2) 0.30714(14) 0.19794(14) 0.0239(4) Uani 1 1 d . . . . .
C9 C 0.1748(2) 0.31335(14) 0.12948(14) 0.0243(4) Uani 1 1 d . . . . .
C10 C 0.0598(2) 0.23769(14) 0.13498(15) 0.0245(4) Uani 1 1 d . . . . .
H10A H 0.0118 0.2341 0.0712 0.029 Uiso 1 1 calc R . . . .
H10B H -0.0078 0.2582 0.1853 0.029 Uiso 1 1 calc R . . . .
C11 C 0.1197(2) 0.13424(15) 0.16134(15) 0.0257(4) Uani 1 1 d . . . . .
C12 C 0.18175(19) 0.14042(14) 0.26462(15) 0.0252(4) Uani 1 1 d . . . . .
H12 H 0.2369 0.0792 0.2783 0.030 Uiso 1 1 calc R . . . .
C13 C 0.2029(2) 0.28330(15) 0.37573(15) 0.0297(4) Uani 1 1 d . . . . .
H13A H 0.2732 0.3111 0.4204 0.036 Uiso 1 1 calc R . . . .
H13B H 0.1380 0.3366 0.3567 0.036 Uiso 1 1 calc R . . . .
C14 C 0.1278(2) 0.19643(17) 0.42266(16) 0.0330(5) Uani 1 1 d . . . . .
H14A H 0.1917 0.1517 0.4579 0.040 Uiso 1 1 calc R . . . .
H14B H 0.0548 0.2192 0.4679 0.040 Uiso 1 1 calc R . . . .
C15 C -0.0045(2) 0.05744(17) 0.35023(18) 0.0364(5) Uani 1 1 d . . . . .
H15A H -0.0836 0.0691 0.3944 0.044 Uiso 1 1 calc R . . . .
H15B H 0.0562 0.0072 0.3809 0.044 Uiso 1 1 calc R . . . .
C16 C -0.0549(2) 0.01968(16) 0.25342(19) 0.0367(5) Uani 1 1 d . . . . .
H16 H -0.1535 -0.0016 0.2508 0.044 Uiso 1 1 calc R . . . .
C17 C 0.0035(2) 0.05829(15) 0.16209(19) 0.0342(5) Uani 1 1 d . . . . .
H17 H -0.0599 0.0598 0.1045 0.041 Uiso 1 1 calc R . . . .
C18 C 0.2303(2) 0.10004(16) 0.08803(16) 0.0315(5) Uani 1 1 d . . . . .
H18A H 0.3128 0.1424 0.0963 0.038 Uiso 1 1 calc R . . . .
H18B H 0.2571 0.0309 0.1041 0.038 Uiso 1 1 calc R . . . .
C19 C 0.1859(3) 0.1039(2) -0.01941(18) 0.0459(6) Uani 1 1 d . . . . .
H19A H 0.2590 0.0762 -0.0606 0.069 Uiso 1 1 calc GR . . . .
H19B H 0.1686 0.1730 -0.0383 0.069 Uiso 1 1 calc GR . . . .
H19C H 0.1016 0.0648 -0.0281 0.069 Uiso 1 1 calc GR . . . .
C20 C 0.1935(2) 0.38065(14) 0.04768(15) 0.0246(4) Uani 1 1 d . . . . .
C21 C 0.1084(3) 0.4374(2) -0.10497(16) 0.0412(6) Uani 1 1 d . . . . .
H21A H 0.0251 0.4337 -0.1452 0.062 Uiso 1 1 calc GR . . . .
H21B H 0.1876 0.4150 -0.1434 0.062 Uiso 1 1 calc GR . . . .
H21C H 0.1231 0.5063 -0.0840 0.062 Uiso 1 1 calc GR . . . .
N1 N 0.40036(18) 0.35554(13) 0.20148(13) 0.0290(4) Uani 1 1 d . . . . .
H1 H 0.4187 0.4129 0.1733 0.035 Uiso 1 1 calc R . . . .
N2 N 0.07076(18) 0.14928(13) 0.33618(13) 0.0298(4) Uani 1 1 d . . . . .
O1 O 0.29034(15) 0.43840(11) 0.03840(11) 0.0315(3) Uani 1 1 d . . . . .
O2 O 0.09263(15) 0.37451(11) -0.02002(10) 0.0303(3) Uani 1 1 d . . . . .
O3 O 0.04108(18) -0.03961(11) 0.19778(14) 0.0434(4) Uani 1 1 d . . . . .

loop_
_atom_site_aniso_label
_atom_site_aniso_U_11
_atom_site_aniso_U_22
_atom_site_aniso_U_33
_atom_site_aniso_U_23
_atom_site_aniso_U_13
_atom_site_aniso_U_12
C1 0.0266(10) 0.0304(10) 0.0262(9) -0.0015(8) -0.0027(8) -0.0023(8)
C2 0.0267(10) 0.0413(12) 0.0324(11) 0.0015(9) -0.0016(8) -0.0089(9)
C3 0.0223(10) 0.0522(13) 0.0328(11) -0.0025(10) -0.0039(9) -0.0015(10)
C4 0.0306(11) 0.0394(12) 0.0327(11) 0.0000(9) -0.0053(9) 0.0042(9)
C5 0.0288(10) 0.0302(10) 0.0289(10) 0.0007(8) -0.0029(8) 0.0014(8)
C6 0.0242(10) 0.0268(9) 0.0253(9) -0.0039(7) -0.0014(7) -0.0012(7)
C7 0.0221(9) 0.0223(8) 0.0258(9) 0.0007(7) -0.0022(8) 0.0004(7)
C8 0.0230(9) 0.0217(8) 0.0270(10) -0.0015(7) 0.0020(7) -0.0002(7)
C9 0.0232(9) 0.0232(9) 0.0266(9) -0.0021(7) 0.0017(7) 0.0023(8)
C10 0.0191(9) 0.0251(9) 0.0293(9) 0.0024(7) 0.0003(7) 0.0011(7)
C11 0.0231(9) 0.0226(9) 0.0314(10) -0.0007(8) -0.0038(8) -0.0011(8)
C12 0.0200(9) 0.0224(9) 0.0334(10) 0.0038(8) -0.0028(8) -0.0003(7)
C13 0.0296(11) 0.0304(10) 0.0290(10) -0.0012(8) 0.0024(8) 0.0025(9)
C14 0.0305(11) 0.0374(11) 0.0309(10) 0.0049(9) 0.0036(9) 0.0012(9)
C15 0.0240(10) 0.0380(12) 0.0472(13) 0.0175(10) -0.0013(9) -0.0037(9)
C16 0.0239(10) 0.0297(10) 0.0565(14) 0.0121(10) -0.0080(10) -0.0074(9)
C17 0.0276(10) 0.0260(10) 0.0490(13) 0.0027(9) -0.0098(10) -0.0036(8)
C18 0.0280(10) 0.0284(10) 0.0381(11) -0.0057(9) -0.0034(9) 0.0040(8)
C19 0.0486(14) 0.0527(14) 0.0363(12) -0.0142(11) -0.0019(11) 0.0141(12)
C20 0.0228(9) 0.0243(9) 0.0266(9) -0.0037(7) 0.0023(7) 0.0033(8)
C21 0.0369(12) 0.0556(14) 0.0311(11) 0.0144(11) -0.0064(9) -0.0090(11)
N1 0.0261(8) 0.0274(8) 0.0334(9) 0.0049(7) -0.0035(7) -0.0060(7)
N2 0.0245(8) 0.0318(9) 0.0330(9) 0.0062(7) 0.0013(7) -0.0035(7)
O1 0.0301(8) 0.0322(7) 0.0323(8) 0.0054(6) 0.0002(6) -0.0043(7)
O2 0.0272(7) 0.0352(7) 0.0286(7) 0.0067(6) -0.0024(6) -0.0034(6)
O3 0.0411(9) 0.0249(7) 0.0643(11) 0.0043(7) -0.0095(8) -0.0052(7)

loop_
_atom_type_symbol
_atom_type_description
_atom_type_scat_dispersion_real
_atom_type_scat_dispersion_imag
_atom_type_scat_source
C C 0.0033 0.0016 'International Tables Vol C Tables 4.2.6.8 and 6.1.1.4'
H H 0.0000 0.0000 'International Tables Vol C Tables 4.2.6.8 and 6.1.1.4'
N N 0.0061 0.0033 'International Tables Vol C Tables 4.2.6.8 and 6.1.1.4'
O O 0.0106 0.0060 'International Tables Vol C Tables 4.2.6.8 and 6.1.1.4'

loop_
_geom_angle_atom_site_label_1
_geom_angle_atom_site_label_2
_geom_angle_atom_site_label_3
_geom_angle
_geom_angle_site_symmetry_1
_geom_angle_site_symmetry_3
C2 C1 C6 121.6(2) . .
C2 C1 N1 128.9(2) . .
C6 C1 N1 109.42(18) . .
C1 C2 H2 121.2 . .
C1 C2 C3 117.6(2) . .
C3 C2 H2 121.2 . .
C2 C3 H3 119.5 . .
C4 C3 C2 121.1(2) . .
C4 C3 H3 119.5 . .
C3 C4 H4 119.7 . .
C3 C4 C5 120.5(2) . .
C5 C4 H4 119.7 . .
C4 C5 H5 120.4 . .
C6 C5 C4 119.2(2) . .
C6 C5 H5 120.4 . .
C1 C6 C7 107.67(17) . .
C5 C6 C1 119.92(19) . .
C5 C6 C7 132.26(19) . .
C6 C7 C8 100.85(16) . .
C6 C7 C12 118.50(16) . .
C6 C7 C13 108.89(16) . .
C8 C7 C12 114.40(15) . .
C8 C7 C13 110.93(15) . .
C12 C7 C13 103.34(15) . .
C9 C8 C7 123.29(17) . .
C9 C8 N1 129.09(18) . .
N1 C8 C7 107.43(16) . .
C8 C9 C10 117.21(17) . .
C8 C9 C20 118.66(18) . .
C20 C9 C10 123.41(17) . .
C9 C10 H10A 109.7 . .
C9 C10 H10B 109.7 . .
C9 C10 C11 109.72(15) . .
H10A C10 H10B 108.2 . .
C11 C10 H10A 109.7 . .
C11 C10 H10B 109.7 . .
C12 C11 C10 108.18(16) . .
C12 C11 C18 109.89(16) . .
C17 C11 C10 108.95(16) . .
C17 C11 C12 108.71(17) . .
C17 C11 C18 108.77(17) . .
C18 C11 C10 112.27(17) . .
C7 C12 H12 109.7 . .
C11 C12 C7 114.34(16) . .
C11 C12 H12 109.7 . .
N2 C12 C7 103.88(16) . .
N2 C12 C11 109.26(15) . .
N2 C12 H12 109.7 . .
C7 C13 H13A 111.2 . .
C7 C13 H13B 111.2 . .
H13A C13 H13B 109.1 . .
C14 C13 C7 102.84(16) . .
C14 C13 H13A 111.2 . .
C14 C13 H13B 111.2 . .
C13 C14 H14A 111.8 . .
C13 C14 H14B 111.8 . .
H14A C14 H14B 109.5 . .
N2 C14 C13 100.11(16) . .
N2 C14 H14A 111.8 . .
N2 C14 H14B 111.8 . .
H15A C15 H15B 108.2 . .
C16 C15 H15A 109.7 . .
C16 C15 H15B 109.7 . .
N2 C15 H15A 109.7 . .
N2 C15 H15B 109.7 . .
N2 C15 C16 109.69(17) . .
C15 C16 H16 116.2 . .
C17 C16 C15 120.28(18) . .
C17 C16 H16 116.2 . .
O3 C16 C15 116.12(19) . .
O3 C16 H16 116.2 . .
O3 C16 C17 59.79(15) . .
C11 C17 H17 116.0 . .
C16 C17 C11 122.05(19) . .
C16 C17 H17 116.0 . .
O3 C17 C11 115.12(17) . .
O3 C17 C16 59.33(15) . .
O3 C17 H17 116.0 . .
C11 C18 H18A 108.6 . .
C11 C18 H18B 108.6 . .
H18A C18 H18B 107.6 . .
C19 C18 C11 114.66(18) . .
C19 C18 H18A 108.6 . .
C19 C18 H18B 108.6 . .
C18 C19 H19A 109.5 . .
C18 C19 H19B 109.5 . .
C18 C19 H19C 109.5 . .
H19A C19 H19B 109.5 . .
H19A C19 H19C 109.5 . .
H19B C19 H19C 109.5 . .
O1 C20 C9 124.84(18) . .
O1 C20 O2 121.64(18) . .
O2 C20 C9 113.52(17) . .
H21A C21 H21B 109.5 . .
H21A C21 H21C 109.5 . .
H21B C21 H21C 109.5 . .
O2 C21 H21A 109.5 . .
O2 C21 H21B 109.5 . .
O2 C21 H21C 109.5 . .
C1 N1 H1 125.3 . .
C8 N1 C1 109.48(16) . .
C8 N1 H1 125.3 . .
C14 N2 C12 107.40(16) . .
C15 N2 C12 113.08(17) . .
C15 N2 C14 117.22(17) . .
C20 O2 C21 115.96(16) . .
C16 O3 C17 60.89(15) . .

loop_
_geom_bond_atom_site_label_1
_geom_bond_atom_site_label_2
_geom_bond_distance
_geom_bond_site_symmetry_2
C1 C2 1.388(3) .
C1 C6 1.401(3) .
C1 N1 1.407(3) .
C2 H2 0.9500 .
C2 C3 1.397(3) .
C3 H3 0.9500 .
C3 C4 1.386(3) .
C4 H4 0.9500 .
C4 C5 1.396(3) .
C5 H5 0.9500 .
C5 C6 1.376(3) .
C6 C7 1.517(3) .
C7 C8 1.520(3) .
C7 C12 1.557(3) .
C7 C13 1.576(3) .
C8 C9 1.357(3) .
C8 N1 1.377(3) .
C9 C10 1.513(3) .
C9 C20 1.450(3) .
C10 H10A 0.9900 .
C10 H10B 0.9900 .
C10 C11 1.551(3) .
C11 C12 1.537(3) .
C11 C17 1.523(3) .
C11 C18 1.540(3) .
C12 H12 1.0000 .
C12 N2 1.461(3) .
C13 H13A 0.9900 .
C13 H13B 0.9900 .
C13 C14 1.520(3) .
C14 H14A 0.9900 .
C14 H14B 0.9900 .
C14 N2 1.451(3) .
C15 H15A 0.9900 .
C15 H15B 0.9900 .
C15 C16 1.500(4) .
C15 N2 1.448(3) .
C16 H16 1.0000 .
C16 C17 1.467(3) .
C16 O3 1.444(3) .
C17 H17 1.0000 .
C17 O3 1.451(3) .
C18 H18A 0.9900 .
C18 H18B 0.9900 .
C18 C19 1.532(3) .
C19 H19A 0.9800 .
C19 H19B 0.9800 .
C19 H19C 0.9800 .
C20 O1 1.227(2) .
C20 O2 1.351(2) .
C21 H21A 0.9800 .
C21 H21B 0.9800 .
C21 H21C 0.9800 .
C21 O2 1.445(3) .
N1 H1 0.8800 .

loop_
_geom_hbond_atom_site_label_D
_geom_hbond_atom_site_label_H
_geom_hbond_atom_site_label_A
_geom_hbond_distance_DH
_geom_hbond_distance_HA
_geom_hbond_distance_DA
_geom_hbond_angle_DHA
_geom_hbond_site_symmetry_A
N1 H1 O1 0.88 2.25 2.712(2) 112.3 .

loop_
_geom_torsion_atom_site_label_1
_geom_torsion_atom_site_label_2
_geom_torsion_atom_site_label_3
_geom_torsion_atom_site_label_4
_geom_torsion
_geom_torsion_site_symmetry_1
_geom_torsion_site_symmetry_2
_geom_torsion_site_symmetry_3
_geom_torsion_site_symmetry_4
C1 C2 C3 C4 -1.1(3) . . . .
C1 C6 C7 C8 17.23(19) . . . .
C1 C6 C7 C12 142.87(18) . . . .
C1 C6 C7 C13 -99.52(18) . . . .
C2 C1 C6 C5 -1.7(3) . . . .
C2 C1 C6 C7 174.2(2) . . . .
C2 C1 N1 C8 170.5(2) . . . .
C2 C3 C4 C5 -0.8(3) . . . .
C3 C4 C5 C6 1.5(3) . . . .
C4 C5 C6 C1 -0.2(3) . . . .
C4 C5 C6 C7 -175.0(2) . . . .
C5 C6 C7 C8 -167.5(2) . . . .
C5 C6 C7 C12 -41.9(3) . . . .
C5 C6 C7 C13 75.7(3) . . . .
C6 C1 C2 C3 2.4(3) . . . .
C6 C1 N1 C8 -8.9(2) . . . .
C6 C7 C8 C9 152.80(18) . . . .
C6 C7 C8 N1 -22.61(19) . . . .
C6 C7 C12 C11 -115.20(19) . . . .
C6 C7 C12 N2 125.80(18) . . . .
C6 C7 C13 C14 -104.39(18) . . . .
C7 C8 C9 C10 -5.2(3) . . . .
C7 C8 C9 C20 -175.81(17) . . . .
C7 C8 N1 C1 20.3(2) . . . .
C7 C12 N2 C14 -33.53(19) . . . .
C7 C12 N2 C15 -164.42(16) . . . .
C7 C13 C14 N2 -41.91(19) . . . .
C8 C7 C12 C11 3.6(2) . . . .
C8 C7 C12 N2 -115.41(18) . . . .
C8 C7 C13 C14 145.49(17) . . . .
C8 C9 C10 C11 -40.1(2) . . . .
C8 C9 C20 O1 -5.3(3) . . . .
C8 C9 C20 O2 174.64(17) . . . .
C9 C8 N1 C1 -154.7(2) . . . .
C9 C10 C11 C12 64.5(2) . . . .
C9 C10 C11 C17 -177.52(17) . . . .
C9 C10 C11 C18 -57.0(2) . . . .
C9 C20 O2 C21 -177.90(18) . . . .
C10 C9 C20 O1 -175.29(18) . . . .
C10 C9 C20 O2 4.6(3) . . . .
C10 C11 C12 C7 -45.3(2) . . . .
C10 C11 C12 N2 70.61(19) . . . .
C10 C11 C17 C16 -104.3(2) . . . .
C10 C11 C17 O3 -172.48(18) . . . .
C10 C11 C18 C19 -52.1(2) . . . .
C11 C12 N2 C14 -155.95(16) . . . .
C11 C12 N2 C15 73.2(2) . . . .
C11 C17 O3 C16 113.8(2) . . . .
C12 C7 C8 C9 24.4(3) . . . .
C12 C7 C8 N1 -150.97(16) . . . .
C12 C7 C13 C14 22.45(19) . . . .
C12 C11 C17 C16 13.4(3) . . . .
C12 C11 C17 O3 -54.8(2) . . . .
C12 C11 C18 C19 -172.52(19) . . . .
C13 C7 C8 C9 -92.0(2) . . . .
C13 C7 C8 N1 92.62(19) . . . .
C13 C7 C12 C11 124.31(17) . . . .
C13 C7 C12 N2 5.31(19) . . . .
C13 C14 N2 C12 48.1(2) . . . .
C13 C14 N2 C15 176.67(18) . . . .
C15 C16 C17 C11 2.3(3) . . . .
C15 C16 C17 O3 104.5(2) . . . .
C15 C16 O3 C17 -111.4(2) . . . .
C16 C15 N2 C12 -54.0(2) . . . .
C16 C15 N2 C14 -179.81(18) . . . .
C17 C11 C12 C7 -163.48(16) . . . .
C17 C11 C12 N2 -47.6(2) . . . .
C17 C11 C18 C19 68.6(2) . . . .
C18 C11 C12 C7 77.6(2) . . . .
C18 C11 C12 N2 -166.51(16) . . . .
C18 C11 C17 C16 133.1(2) . . . .
C18 C11 C17 O3 64.8(2) . . . .
C20 C9 C10 C11 130.11(19) . . . .
N1 C1 C2 C3 -176.9(2) . . . .
N1 C1 C6 C5 177.70(18) . . . .
N1 C1 C6 C7 -6.4(2) . . . .
N1 C8 C9 C10 169.21(19) . . . .
N1 C8 C9 C20 -1.4(3) . . . .
N2 C15 C16 C17 16.3(3) . . . .
N2 C15 C16 O3 85.0(2) . . . .
O1 C20 O2 C21 2.0(3) . . . .
O3 C16 C17 C11 -102.2(2) . . . .
